data_2229511
loop_
_publ_author_name
'Shahani, Tara'
'Fun, Hoong-Kun'
Nithinchandra
'Kalluraya, Balakrishna'

_publ_section_title
;
 2,3-Dibromo-3-(5-nitro-2-furyl)-1-phenylpropan-1-one
;
_journal_coeditor_code SJ5095
_journal_issue 3
_journal_name_full 'Acta Crystallographica Section E'
_journal_page_first o546
_journal_paper_doi 10.1107/S1600536811003552
_journal_volume 67
_journal_year 2011
_chemical_formula_iupac 'C13 H9 Br2 N O4'
_chemical_formula_moiety 'C13 H9 Br2 N O4'
_chemical_formula_sum 'C13 H9 Br2 N O4'
_chemical_formula_weight 403.03
_chemical_name_systematic
;
2,3-Dibromo-3-(5-nitro-2-furyl)-1-phenylpropan-1-one
;
_space_group_IT_number 2
_symmetry_cell_setting triclinic
_symmetry_space_group_name_Hall '-P 1'
_symmetry_space_group_name_H-M 'P -1'
_atom_sites_solution_hydrogens geom
_atom_sites_solution_primary direct
_atom_sites_solution_secondary difmap
_audit_creation_method SHELXL-97
_cell_angle_alpha 89.334(2)
_cell_angle_beta 69.846(2)
_cell_angle_gamma 68.114(2)
_cell_formula_units_Z 2
_cell_length_a 8.6939(7)
_cell_length_b 8.7834(8)
_cell_length_c 10.4722(9)
_cell_measurement_reflns_used 4381
_cell_measurement_temperature 100.00(10)
_cell_measurement_theta_max 29.92
_cell_measurement_theta_min 2.71
_cell_volume 690.32(10)
_computing_cell_refinement 'SAINT (Bruker, 2009)'
_computing_data_collection 'APEX2 (Bruker, 2009)'
_computing_data_reduction 'SAINT (Bruker, 2009)'
_computing_molecular_graphics 'SHELXTL (Sheldrick, 2008)'
_computing_publication_material
;
SHELXTL (Sheldrick, 2008) and PLATON (Spek, 2009)
;
_computing_structure_refinement 'SHELXTL (Sheldrick, 2008)'
_computing_structure_solution 'SHELXTL (Sheldrick, 2008)'
_diffrn_ambient_temperature 100.00(10)
_diffrn_measured_fraction_theta_full 0.988
_diffrn_measured_fraction_theta_max 0.988
_diffrn_measurement_device_type
;
Bruker SMART APEXII CCD area-detector
;
_diffrn_measurement_method '\f and \w'
_diffrn_radiation_monochromator graphite
_diffrn_radiation_source 'fine-focus sealed tube'
_diffrn_radiation_type MoK\a
_diffrn_radiation_wavelength 0.71073
_diffrn_reflns_av_R_equivalents 0.0295
_diffrn_reflns_av_sigmaI/netI 0.0360
_diffrn_reflns_limit_h_max 12
_diffrn_reflns_limit_h_min -12
_diffrn_reflns_limit_k_max 12
_diffrn_reflns_limit_k_min -12
_diffrn_reflns_limit_l_max 14
_diffrn_reflns_limit_l_min -14
_diffrn_reflns_number 10644
_diffrn_reflns_theta_full 30.12
_diffrn_reflns_theta_max 30.12
_diffrn_reflns_theta_min 2.09
_diffrn_standards_number 0
_exptl_absorpt_coefficient_mu 5.883
_exptl_absorpt_correction_T_max 0.6441
_exptl_absorpt_correction_T_min 0.2916
_exptl_absorpt_correction_type multi-scan
_exptl_absorpt_process_details '(<i>SADABS</i>; Bruker, 2009)'
_exptl_crystal_colour colourless
_exptl_crystal_density_diffrn 1.939
_exptl_crystal_density_method 'not measured'
_exptl_crystal_description block
_exptl_crystal_F_000 392
_exptl_crystal_size_max 0.28
_exptl_crystal_size_mid 0.18
_exptl_crystal_size_min 0.08
_refine_diff_density_max 0.707
_refine_diff_density_min -0.597
_refine_ls_extinction_method none
_refine_ls_goodness_of_fit_ref 1.330
_refine_ls_hydrogen_treatment constr
_refine_ls_matrix_type full
_refine_ls_number_parameters 216
_refine_ls_number_reflns 4015
_refine_ls_number_restraints 0
_refine_ls_restrained_S_all 1.330
_refine_ls_R_factor_all 0.0544
_refine_ls_R_factor_gt 0.0433
_refine_ls_shift/su_max 0.004
_refine_ls_shift/su_max_lt 0.004
_refine_ls_shift/su_mean 0.000
_refine_ls_structure_factor_coef Fsqd
_refine_ls_weighting_details 'calc w=1/[\s^2^(Fo^2^)+(0.0000P)^2^+1.8339P] where P=(Fo^2^+2Fc^2^)/3'
_refine_ls_weighting_scheme calc
_refine_ls_wR_factor_gt 0.0970
_refine_ls_wR_factor_ref 0.0995
_reflns_number_gt 3390
_reflns_number_total 4015
_reflns_threshold_expression I>2\s(I)
_cod_data_source_file sj5095.cif
_cod_data_source_block I
_cod_database_code 2229511
_cod_database_fobs_code 2229511

loop_
_symmetry_equiv_pos_as_xyz
'x, y, z'
'-x, -y, -z'

loop_
_atom_site_type_symbol
_atom_site_label
_atom_site_fract_x
_atom_site_fract_y
_atom_site_fract_z
_atom_site_U_iso_or_equiv
_atom_site_adp_type
_atom_site_calc_flag
_atom_site_refinement_flags
_atom_site_occupancy
_atom_site_disorder_assembly
_atom_site_disorder_group
Br Br1A 0.5867(5) -0.0270(6) 0.3027(5) 0.0390(6) Uani d P 0.733(11) A 1
Br Br2A 0.3391(5) 0.3650(6) 0.0580(4) 0.0351(7) Uani d P 0.733(11) A 1
Br Br1B 0.3448(12) 0.3749(13) 0.0447(8) 0.0197(10) Uani d P 0.267(11) A 2
Br Br2B 0.5581(11) -0.0069(17) 0.3178(13) 0.0296(14) Uani d P 0.267(11) A 2
O O1 0.2667(4) 0.0406(4) 0.1625(3) 0.0338(7) Uani d . 1 A .
O O2A 0.6226(6) 0.3610(7) 0.2085(5) 0.0189(9) Uani d P 0.733(11) A 1
O O2B 0.6469(19) 0.3223(18) 0.2302(15) 0.018(3) Uiso d P 0.267(11) A 2
O O3 0.6434(4) 0.5677(4) 0.3755(3) 0.0325(6) Uani d . 1 . .
O O4 0.8888(4) 0.5635(4) 0.2207(3) 0.0415(8) Uani d . 1 . .
N N1 0.7672(4) 0.5148(4) 0.2642(3) 0.0249(6) Uani d . 1 A .
C C1 -0.0571(5) 0.1488(5) 0.3829(4) 0.0212(7) Uani d . 1 . .
H H1A -0.0479 0.0924 0.3043 0.025 Uiso calc R 1 . .
C C2 -0.2122(5) 0.1970(5) 0.4979(4) 0.0253(7) Uani d . 1 . .
H H2A -0.3084 0.1755 0.4960 0.030 Uiso calc R 1 . .
C C3 -0.2236(5) 0.2777(5) 0.6167(4) 0.0294(8) Uani d . 1 . .
H H3A -0.3274 0.3095 0.6943 0.035 Uiso calc R 1 . .
C C4 -0.0827(5) 0.3104(6) 0.6197(4) 0.0323(9) Uani d . 1 . .
H H4A -0.0907 0.3625 0.7000 0.039 Uiso calc R 1 . .
C C5 0.0721(5) 0.2667(5) 0.5041(4) 0.0292(8) Uani d . 1 . .
H H5A 0.1662 0.2918 0.5062 0.035 Uiso calc R 1 . .
C C6 0.0856(5) 0.1849(5) 0.3846(4) 0.0228(7) Uani d . 1 A .
C C7 0.2483(5) 0.1296(5) 0.2579(4) 0.0247(7) Uani d . 1 . .
C C8A 0.4061(7) 0.1730(7) 0.2557(5) 0.0216(12) Uani d P 0.733(11) A 1
H H8AA 0.3645 0.2723 0.3204 0.026 Uiso calc PR 0.733(11) A 1
C C9A 0.5127(6) 0.1929(6) 0.1129(5) 0.0193(12) Uani d P 0.733(11) A 1
H H9AA 0.5601 0.0895 0.0515 0.023 Uiso calc PR 0.733(11) A 1
C C10A 0.6591(8) 0.2419(8) 0.1058(6) 0.0203(11) Uani d P 0.733(11) A 1
C C8B 0.3734(19) 0.229(2) 0.2179(16) 0.021(3) Uiso d P 0.267(11) A 2
H H8BA 0.3511 0.3022 0.2981 0.025 Uiso calc PR 0.267(11) A 2
C C9B 0.5672(17) 0.1115(16) 0.1590(13) 0.018(3) Uiso d P 0.267(11) A 2
H H9BA 0.5921 0.0391 0.0776 0.022 Uiso calc PR 0.267(11) A 2
C C10B 0.688(2) 0.200(2) 0.1295(18) 0.019(4) Uiso d P 0.267(11) A 2
C C11 0.8299(5) 0.1960(5) 0.0144(4) 0.0253(8) Uani d . 1 . .
H H11A 0.8883 0.1133 -0.0605 0.030 Uiso calc R 1 A 1
C C12 0.9001(5) 0.2992(5) 0.0562(4) 0.0240(7) Uani d . 1 A .
H H12A 1.0104 0.3042 0.0109 0.029 Uiso calc R 1 . .
C C13 0.7741(5) 0.3889(5) 0.1753(4) 0.0214(7) Uani d . 1 . .

loop_
_atom_site_aniso_label
_atom_site_aniso_U_11
_atom_site_aniso_U_22
_atom_site_aniso_U_33
_atom_site_aniso_U_12
_atom_site_aniso_U_13
_atom_site_aniso_U_23
Br1A 0.0594(17) 0.0360(9) 0.0387(12) -0.0285(13) -0.0276(13) 0.0186(8)
Br2A 0.0317(11) 0.0294(7) 0.0539(16) -0.0122(6) -0.0269(10) 0.0123(8)
Br1B 0.0144(15) 0.026(2) 0.0159(13) -0.0064(14) -0.0040(10) 0.0003(13)
Br2B 0.0210(13) 0.049(4) 0.0275(18) -0.0201(15) -0.0118(11) 0.017(2)
O1 0.0328(15) 0.0468(19) 0.0237(14) -0.0266(14) 0.0000(12) -0.0101(12)
O2A 0.0164(18) 0.022(2) 0.018(2) -0.0095(17) -0.0035(16) -0.0004(17)
O3 0.0296(14) 0.0340(16) 0.0319(15) -0.0137(13) -0.0073(12) -0.0056(12)
O4 0.0337(16) 0.053(2) 0.0443(18) -0.0308(16) -0.0064(14) -0.0062(15)
N1 0.0224(14) 0.0256(16) 0.0300(17) -0.0107(13) -0.0117(13) 0.0014(13)
C1 0.0196(15) 0.0248(18) 0.0199(16) -0.0109(14) -0.0055(13) 0.0004(13)
C2 0.0197(16) 0.029(2) 0.0276(19) -0.0124(15) -0.0056(14) 0.0034(15)
C3 0.0229(18) 0.034(2) 0.029(2) -0.0116(16) -0.0062(15) -0.0009(16)
C4 0.0281(19) 0.042(2) 0.0228(19) -0.0168(18) -0.0010(15) -0.0096(16)
C5 0.0233(17) 0.039(2) 0.0235(18) -0.0166(17) -0.0010(14) -0.0095(16)
C6 0.0211(16) 0.0255(18) 0.0207(17) -0.0118(14) -0.0033(13) -0.0018(13)
C7 0.0212(16) 0.0291(19) 0.0222(17) -0.0146(15) -0.0008(14) -0.0042(14)
C8A 0.020(2) 0.024(3) 0.022(2) -0.012(2) -0.0047(19) 0.001(2)
C9A 0.018(2) 0.021(3) 0.018(2) -0.0080(18) -0.0042(17) -0.0023(17)
C10A 0.022(3) 0.019(3) 0.021(3) -0.008(2) -0.008(2) 0.002(2)
C11 0.0210(17) 0.029(2) 0.0205(17) -0.0097(15) -0.0014(14) -0.0038(14)
C12 0.0154(15) 0.029(2) 0.0251(18) -0.0089(14) -0.0039(13) 0.0019(14)
C13 0.0183(15) 0.0254(18) 0.0239(17) -0.0126(14) -0.0074(13) 0.0026(13)

loop_
_atom_type_symbol
_atom_type_description
_atom_type_scat_dispersion_real
_atom_type_scat_dispersion_imag
_atom_type_scat_source
C C 0.0033 0.0016 'International Tables Vol C Tables 4.2.6.8 and 6.1.1.4'
H H 0.0000 0.0000 'International Tables Vol C Tables 4.2.6.8 and 6.1.1.4'
N N 0.0061 0.0033 'International Tables Vol C Tables 4.2.6.8 and 6.1.1.4'
O O 0.0106 0.0060 'International Tables Vol C Tables 4.2.6.8 and 6.1.1.4'
Br Br -0.2901 2.4595 'International Tables Vol C Tables 4.2.6.8 and 6.1.1.4'

loop_
_geom_angle_atom_site_label_1
_geom_angle_atom_site_label_2
_geom_angle_atom_site_label_3
_geom_angle_site_symmetry_1
_geom_angle_site_symmetry_3
_geom_angle
_geom_angle_publ_flag
C13 O2A C10A . . 104.7(4) ?
C10B O2B C13 . . 103.9(12) ?
O3 N1 O4 . . 124.8(3) ?
O3 N1 C13 . . 119.5(3) ?
O4 N1 C13 . . 115.7(3) ?
C2 C1 C6 . . 120.1(3) ?
C2 C1 H1A . . 119.9 ?
C6 C1 H1A . . 119.9 ?
C1 C2 C3 . . 119.8(3) ?
C1 C2 H2A . . 120.1 ?
C3 C2 H2A . . 120.1 ?
C4 C3 C2 . . 120.3(4) ?
C4 C3 H3A . . 119.8 ?
C2 C3 H3A . . 119.8 ?
C3 C4 C5 . . 120.7(4) ?
C3 C4 H4A . . 119.7 ?
C5 C4 H4A . . 119.7 ?
C4 C5 C6 . . 119.6(4) ?
C4 C5 H5A . . 120.2 ?
C6 C5 H5A . . 120.2 ?
C1 C6 C5 . . 119.6(3) ?
C1 C6 C7 . . 117.5(3) ?
C5 C6 C7 . . 123.0(3) ?
O1 C7 C6 . . 122.0(3) ?
O1 C7 C8A . . 119.2(3) ?
C6 C7 C8A . . 118.5(3) ?
O1 C7 C8B . . 113.5(6) ?
C6 C7 C8B . . 121.2(6) ?
C8A C7 C8B . . 24.7(5) ?
C9A C8A C7 . . 111.9(4) ?
C9A C8A Br1A . . 103.2(3) ?
C7 C8A Br1A . . 108.7(4) ?
C9A C8A H8AA . . 110.9 ?
C7 C8A H8AA . . 110.9 ?
Br1A C8A H8AA . . 110.9 ?
C10A C9A C8A . . 114.2(4) ?
C10A C9A Br2A . . 109.9(4) ?
C8A C9A Br2A . . 104.1(3) ?
C10A C9A H9AA . . 109.5 ?
C8A C9A H9AA . . 109.5 ?
Br2A C9A H9AA . . 109.5 ?
C11 C10A O2A . . 110.5(4) ?
C11 C10A C9A . . 133.2(5) ?
O2A C10A C9A . . 116.3(4) ?
C9B C8B C7 . . 110.4(11) ?
C9B C8B Br1B . . 102.2(9) ?
C7 C8B Br1B . . 112.9(9) ?
C9B C8B H8BA . . 110.4 ?
C7 C8B H8BA . . 110.4 ?
Br1B C8B H8BA . . 110.4 ?
C10B C9B C8B . . 111.8(12) ?
C10B C9B Br2B . . 114.8(11) ?
C8B C9B Br2B . . 95.2(9) ?
C10B C9B H9BA . . 111.3 ?
C8B C9B H9BA . . 111.3 ?
Br2B C9B H9BA . . 111.3 ?
O2B C10B C11 . . 111.1(14) ?
O2B C10B C9B . . 115.5(14) ?
C11 C10B C9B . . 133.2(15) ?
C10A C11 C10B . . 20.1(6) ?
C10A C11 C12 . . 106.3(4) ?
C10B C11 C12 . . 105.3(8) ?
C10A C11 H11A . . 126.8 ?
C10B C11 H11A . . 124.3 ?
C12 C11 H11A . . 126.8 ?
C13 C12 C11 . . 105.7(3) ?
C13 C12 H12A . . 127.1 ?
C11 C12 H12A . . 127.1 ?
C12 C13 O2A . . 112.5(4) ?
C12 C13 O2B . . 111.5(7) ?
O2A C13 O2B . . 18.2(5) ?
C12 C13 N1 . . 131.7(3) ?
O2A C13 N1 . . 115.6(3) ?
O2B C13 N1 . . 115.6(7) ?

loop_
_geom_bond_atom_site_label_1
_geom_bond_atom_site_label_2
_geom_bond_site_symmetry_2
_geom_bond_distance
_geom_bond_publ_flag
Br1A C8A . 2.061(7) ?
Br2A C9A . 1.942(7) ?
Br1B C8B . 2.24(2) ?
Br2B C9B . 1.944(18) ?
O1 C7 . 1.205(5) ?
O2A C13 . 1.356(5) ?
O2A C10A . 1.376(7) ?
O2B C10B . 1.37(2) ?
O2B C13 . 1.390(15) ?
O3 N1 . 1.228(4) ?
O4 N1 . 1.229(4) ?
N1 C13 . 1.424(5) ?
C1 C2 . 1.384(5) ?
C1 C6 . 1.396(5) ?
C1 H1A . 0.9300 ?
C2 C3 . 1.394(6) ?
C2 H2A . 0.9300 ?
C3 C4 . 1.369(6) ?
C3 H3A . 0.9300 ?
C4 C5 . 1.388(5) ?
C4 H4A . 0.9300 ?
C5 C6 . 1.398(5) ?
C5 H5A . 0.9300 ?
C6 C7 . 1.485(5) ?
C7 C8A . 1.547(6) ?
C7 C8B . 1.586(15) ?
C8A C9A . 1.512(7) ?
C8A H8AA . 0.9800 ?
C9A C10A . 1.468(7) ?
C9A H9AA . 0.9800 ?
C10A C11 . 1.366(6) ?
C8B C9B . 1.513(19) ?
C8B H8BA . 0.9800 ?
C9B C10B . 1.48(2) ?
C9B H9BA . 0.9800 ?
C10B C11 . 1.382(17) ?
C11 C12 . 1.411(5) ?
C11 H11A . 0.9300 ?
C12 C13 . 1.347(5) ?
C12 H12A . 0.9300 ?

loop_
_geom_hbond_atom_site_label_D
_geom_hbond_atom_site_label_H
_geom_hbond_atom_site_label_A
_geom_hbond_site_symmetry_A
_geom_hbond_distance_DH
_geom_hbond_distance_HA
_geom_hbond_distance_DA
_geom_hbond_angle_DHA
_geom_hbond_publ_flag
C9A H9AA O1 2_655 0.98 2.25 3.098(6) 145 yes
C4 H4A O4 2_666 0.93 2.46 3.200(6) 136 yes

loop_
_geom_torsion_atom_site_label_1
_geom_torsion_atom_site_label_2
_geom_torsion_atom_site_label_3
_geom_torsion_atom_site_label_4
_geom_torsion_site_symmetry_1
_geom_torsion_site_symmetry_2
_geom_torsion_site_symmetry_3
_geom_torsion_site_symmetry_4
_geom_torsion
_geom_torsion_publ_flag
C6 C1 C2 C3 . . . . -1.7(6) ?
C1 C2 C3 C4 . . . . 0.4(6) ?
C2 C3 C4 C5 . . . . 1.2(7) ?
C3 C4 C5 C6 . . . . -1.6(7) ?
C2 C1 C6 C5 . . . . 1.3(6) ?
C2 C1 C6 C7 . . . . 179.9(4) ?
C4 C5 C6 C1 . . . . 0.3(6) ?
C4 C5 C6 C7 . . . . -178.2(4) ?
C1 C6 C7 O1 . . . . -8.5(6) ?
C5 C6 C7 O1 . . . . 170.0(4) ?
C1 C6 C7 C8A . . . . 178.1(4) ?
C5 C6 C7 C8A . . . . -3.4(6) ?
C1 C6 C7 C8B . . . . 149.7(8) ?
C5 C6 C7 C8B . . . . -31.8(9) ?
O1 C7 C8A C9A . . . . 36.3(6) ?
C6 C7 C8A C9A . . . . -150.1(4) ?
C8B C7 C8A C9A . . . . -46.6(14) ?
O1 C7 C8A Br1A . . . . -77.1(5) ?
C6 C7 C8A Br1A . . . . 96.5(4) ?
C8B C7 C8A Br1A . . . . -159.9(15) ?
C7 C8A C9A C10A . . . . 177.2(5) ?
Br1A C8A C9A C10A . . . . -66.1(5) ?
C7 C8A C9A Br2A . . . . 57.4(5) ?
Br1A C8A C9A Br2A . . . . 174.0(3) ?
C13 O2A C10A C11 . . . . 1.3(7) ?
C13 O2A C10A C9A . . . . -177.3(5) ?
C8A C9A C10A C11 . . . . 139.8(8) ?
Br2A C9A C10A C11 . . . . -103.6(8) ?
C8A C9A C10A O2A . . . . -41.9(7) ?
Br2A C9A C10A O2A . . . . 74.7(6) ?
O1 C7 C8B C9B . . . . -59.4(13) ?
C6 C7 C8B C9B . . . . 140.8(9) ?
C8A C7 C8B C9B . . . . 49.9(13) ?
O1 C7 C8B Br1B . . . . 54.3(9) ?
C6 C7 C8B Br1B . . . . -105.5(7) ?
C8A C7 C8B Br1B . . . . 163.6(19) ?
C7 C8B C9B C10B . . . . -176.0(12) ?
Br1B C8B C9B C10B . . . . 63.7(13) ?
C7 C8B C9B Br2B . . . . -56.6(11) ?
Br1B C8B C9B Br2B . . . . -176.9(7) ?
C13 O2B C10B C11 . . . . -2.7(15) ?
C13 O2B C10B C9B . . . . -177.7(12) ?
C8B C9B C10B O2B . . . . 45.3(18) ?
Br2B C9B C10B O2B . . . . -61.8(16) ?
C8B C9B C10B C11 . . . . -128.2(19) ?
Br2B C9B C10B C11 . . . . 124.7(17) ?
O2A C10A C11 C10B . . . . 86(3) ?
C9A C10A C11 C10B . . . . -96(3) ?
O2A C10A C11 C12 . . . . -4.1(7) ?
C9A C10A C11 C12 . . . . 174.2(7) ?
O2B C10B C11 C10A . . . . -84(3) ?
C9B C10B C11 C10A . . . . 89(3) ?
O2B C10B C11 C12 . . . . 11.5(14) ?
C9B C10B C11 C12 . . . . -174.8(16) ?
C10A C11 C12 C13 . . . . 5.3(5) ?
C10B C11 C12 C13 . . . . -15.6(9) ?
C11 C12 C13 O2A . . . . -4.7(5) ?
C11 C12 C13 O2B . . . . 14.9(7) ?
C11 C12 C13 N1 . . . . -178.8(4) ?
C10A O2A C13 C12 . . . . 2.2(6) ?
C10A O2A C13 O2B . . . . -88(3) ?
C10A O2A C13 N1 . . . . 177.3(4) ?
C10B O2B C13 C12 . . . . -7.8(12) ?
C10B O2B C13 O2A . . . . 89(3) ?
C10B O2B C13 N1 . . . . -176.6(9) ?
O3 N1 C13 C12 . . . . -172.8(4) ?
O4 N1 C13 C12 . . . . 7.9(6) ?
O3 N1 C13 O2A . . . . 13.3(6) ?
O4 N1 C13 O2A . . . . -166.0(4) ?
O3 N1 C13 O2B . . . . -6.9(8) ?
O4 N1 C13 O2B . . . . 173.8(7) ?
